data_2017831
loop_
_publ_author_name
'Czapik, Agnieszka'
'Gdaniec, Maria'

_publ_section_title
;
 Two cobalt(III) mono-dimethylglyoximates isolated from one reaction
;
_journal_coeditor_code GG3237
_journal_issue 9
_journal_name_full 'Acta Crystallographica Section C'
_journal_page_first m257
_journal_page_last m262
_journal_paper_doi 10.1107/S0108270110032968
_journal_volume 66
_journal_year 2010
_chemical_formula_iupac '[Co (C4 H7 N2 O2) (C12 H8 N2)2] (N O3)2 , C2 H6 O , 0.40H2 O'
_chemical_formula_moiety 'C28 H23 Co N6 O2 2+ , 2N O3 - , C2 H6 O , 0.40H2 O'
_chemical_formula_sum 'C30 H29.8 Co N8 O9.4'
_chemical_formula_weight 711.79
_chemical_name_systematic
;
[<i>N</i>-hydroxy-<i>N</i>'-oxidobutane-2,3-diimine(1-)-
\k^2^<i>N</i>,<i>N</i>']bis(1,10-phenanthroline-
\k^2^<i>N</i>,<i>N</i>)cobalt(III) dinitrate ethanol monosolvate 0.4-hydrate
;
_space_group_IT_number 14
_symmetry_cell_setting monoclinic
_symmetry_space_group_name_Hall '-P 2ybc'
_symmetry_space_group_name_H-M 'P 1 21/c 1'
_atom_sites_solution_hydrogens geom
_atom_sites_solution_primary direct
_atom_sites_solution_secondary difmap
_audit_creation_method SHELXL97
_cell_angle_alpha 90.00
_cell_angle_beta 96.7440(10)
_cell_angle_gamma 90.00
_cell_formula_units_Z 4
_cell_length_a 13.75870(10)
_cell_length_b 11.97630(10)
_cell_length_c 18.2055(2)
_cell_measurement_reflns_used 8290
_cell_measurement_temperature 130(2)
_cell_measurement_theta_max 65.24
_cell_measurement_theta_min 4.64
_cell_volume 2979.11(5)
_computing_cell_refinement 'CrysAlis Pro (Oxford Diffraction, 2009)'
_computing_data_collection 'CrysAlis Pro (Oxford Diffraction, 2009)'
_computing_data_reduction 'CrysAlis Pro (Oxford Diffraction, 2009)'
_computing_molecular_graphics
;
ORTEP-3 for Windows (Farrugia, 1997) and Mercury (Macrae <i>et al.</i>,
2006)
;
_computing_publication_material 'SHELXL97 (Sheldrick, 2008)'
_computing_structure_refinement 'SHELXL97 (Sheldrick, 2008)'
_computing_structure_solution 'SHELXS97 (Sheldrick, 2008)'
_diffrn_ambient_temperature 130(2)
_diffrn_measured_fraction_theta_full 0.997
_diffrn_measured_fraction_theta_max 0.997
_diffrn_measurement_device_type 'Oxford SuperNova'
_diffrn_measurement_method \w
_diffrn_radiation_monochromator mirror
_diffrn_radiation_source 'Nova Cu X-ray Source'
_diffrn_radiation_type CuK\a
_diffrn_radiation_wavelength 1.54184
_diffrn_reflns_av_R_equivalents 0.0212
_diffrn_reflns_av_sigmaI/netI 0.0247
_diffrn_reflns_limit_h_max 15
_diffrn_reflns_limit_h_min -16
_diffrn_reflns_limit_k_max 11
_diffrn_reflns_limit_k_min -14
_diffrn_reflns_limit_l_max 18
_diffrn_reflns_limit_l_min -21
_diffrn_reflns_number 14572
_diffrn_reflns_theta_full 66.60
_diffrn_reflns_theta_max 66.60
_diffrn_reflns_theta_min 6.48
_diffrn_standards_decay_% 0
_diffrn_standards_interval_count 0
_diffrn_standards_interval_time 0
_diffrn_standards_number 0
_exptl_absorpt_coefficient_mu 5.150
_exptl_absorpt_correction_T_max 0.810
_exptl_absorpt_correction_T_min 0.611
_exptl_absorpt_correction_type multi-scan
_exptl_absorpt_process_details 'CrysAlis Pro (Oxford Diffraction, 2009)'
_exptl_crystal_colour dark-red
_exptl_crystal_density_diffrn 1.587
_exptl_crystal_density_method 'not measured'
_exptl_crystal_description block
_exptl_crystal_F_000 1472
_exptl_crystal_size_max 0.10
_exptl_crystal_size_mid 0.10
_exptl_crystal_size_min 0.05
_refine_diff_density_max 0.788
_refine_diff_density_min -0.486
_refine_ls_extinction_method none
_refine_ls_goodness_of_fit_ref 1.060
_refine_ls_hydrogen_treatment constr
_refine_ls_matrix_type full
_refine_ls_number_parameters 488
_refine_ls_number_reflns 5254
_refine_ls_number_restraints 0
_refine_ls_restrained_S_all 1.060
_refine_ls_R_factor_all 0.0438
_refine_ls_R_factor_gt 0.0381
_refine_ls_shift/su_max 0.000
_refine_ls_shift/su_mean 0.000
_refine_ls_structure_factor_coef Fsqd
_refine_ls_weighting_details 'calc w = 1/[\s^2^(Fo^2^)+(0.0786P)^2^] where P=(Fo^2^+2Fc^2^)/3'
_refine_ls_weighting_scheme calc
_refine_ls_wR_factor_gt 0.1067
_refine_ls_wR_factor_ref 0.1090
_reflns_number_gt 4545
_reflns_number_total 5254
_reflns_threshold_expression I>2\s(I)
_cod_data_source_file gg3237.cif
_cod_data_source_block II
_cod_original_sg_symbol_H-M 'P 21/c'
_cod_original_formula_sum 'C30 H29.80 Co N8 O9.40'
_cod_database_code 2017831
_cod_database_fobs_code 2017831

loop_
_symmetry_equiv_pos_as_xyz
'x, y, z'
'-x, y+1/2, -z+1/2'
'-x, -y, -z'
'x, -y-1/2, z-1/2'

loop_
_atom_site_type_symbol
_atom_site_label
_atom_site_fract_x
_atom_site_fract_y
_atom_site_fract_z
_atom_site_U_iso_or_equiv
_atom_site_adp_type
_atom_site_calc_flag
_atom_site_refinement_flags
_atom_site_occupancy
_atom_site_disorder_assembly
_atom_site_disorder_group
Co Co1 0.27764(2) 0.25578(3) 0.538389(18) 0.01733(12) Uani d . 1 . .
N N11 0.33983(12) 0.20189(16) 0.63104(10) 0.0230(4) Uani d . 1 . .
N N12 0.32710(13) 0.39383(15) 0.57754(10) 0.0219(4) Uani d . 1 . .
O O11 0.33595(12) 0.09908(13) 0.64919(9) 0.0298(4) Uani d . 1 . .
O O12 0.30142(11) 0.49779(13) 0.54848(9) 0.0273(3) Uani d . 1 . .
H H1O 0.3309 0.4967 0.5031 0.041 Uiso d R 1 . .
C C11 0.38522(15) 0.2794(2) 0.67364(12) 0.0246(5) Uani d . 1 . .
C C12 0.37376(15) 0.3909(2) 0.64370(12) 0.0239(5) Uani d . 1 . .
C C13 0.43912(19) 0.2514(2) 0.74724(14) 0.0341(6) Uani d . 1 . .
H H13A 0.4273 0.1731 0.7590 0.051 Uiso calc R 1 . .
H H13B 0.4162 0.2995 0.7852 0.051 Uiso calc R 1 . .
H H13C 0.5094 0.2632 0.7459 0.051 Uiso calc R 1 . .
C C14 0.40974(18) 0.4922(2) 0.68611(14) 0.0329(5) Uani d . 1 . .
H H14A 0.4146 0.5546 0.6518 0.049 Uiso calc R 1 . .
H H14B 0.4743 0.4770 0.7130 0.049 Uiso calc R 1 . .
H H14C 0.3639 0.5118 0.7214 0.049 Uiso calc R 1 . .
N N21 0.23646(12) 0.10583(15) 0.50447(10) 0.0212(4) Uani d . 1 . .
N N210 0.39475(13) 0.22169(15) 0.49223(10) 0.0194(4) Uani d . 1 . .
C C22 0.15771(16) 0.0475(2) 0.51613(13) 0.0268(5) Uani d . 1 . .
H H22 0.1117 0.0794 0.5451 0.032 Uiso calc R 1 . .
C C23 0.14067(17) -0.0595(2) 0.48700(14) 0.0322(5) Uani d . 1 . .
H H23 0.0837 -0.0993 0.4965 0.039 Uiso calc R 1 . .
C C24 0.20560(17) -0.1073(2) 0.44483(14) 0.0308(5) Uani d . 1 . .
H H24 0.1931 -0.1793 0.4238 0.037 Uiso calc R 1 . .
C C25 0.36629(17) -0.0910(2) 0.39240(12) 0.0268(5) Uani d . 1 . .
H H25 0.3582 -0.1618 0.3689 0.032 Uiso calc R 1 . .
C C26 0.44866(16) -0.0315(2) 0.38706(12) 0.0259(5) Uani d . 1 . .
H H26 0.4979 -0.0618 0.3604 0.031 Uiso calc R 1 . .
C C27 0.54796(15) 0.1425(2) 0.41856(12) 0.0245(5) Uani d . 1 . .
H H27 0.6007 0.1165 0.3938 0.029 Uiso calc R 1 . .
C C28 0.55299(16) 0.24435(19) 0.45255(13) 0.0259(5) Uani d . 1 . .
H H28 0.6096 0.2895 0.4514 0.031 Uiso calc R 1 . .
C C29 0.47513(15) 0.2829(2) 0.48922(12) 0.0229(5) Uani d . 1 . .
H H29 0.4798 0.3541 0.5123 0.028 Uiso calc R 1 . .
C C211 0.38910(15) 0.12048(18) 0.45852(11) 0.0202(4) Uani d . 1 . .
C C212 0.46322(15) 0.07603(19) 0.42064(11) 0.0220(4) Uani d . 1 . .
C C213 0.30284(15) 0.05768(18) 0.46455(11) 0.0201(4) Uani d . 1 . .
C C214 0.29085(16) -0.04875(19) 0.43308(12) 0.0243(5) Uani d . 1 . .
N N31 0.15500(13) 0.28273(15) 0.57786(10) 0.0208(4) Uani d . 1 . .
N N310 0.20755(12) 0.31986(15) 0.44583(10) 0.0201(4) Uani d . 1 . .
C C32 0.13286(17) 0.26652(19) 0.64601(13) 0.0259(5) Uani d . 1 . .
H H32 0.1822 0.2404 0.6829 0.031 Uiso calc R 1 . .
C C33 0.03914(17) 0.2868(2) 0.66512(14) 0.0289(5) Uani d . 1 . .
H H33 0.0258 0.2752 0.7146 0.035 Uiso calc R 1 . .
C C34 -0.03353(16) 0.32310(19) 0.61295(13) 0.0271(5) Uani d . 1 . .
H H34 -0.0975 0.3363 0.6257 0.032 Uiso calc R 1 . .
C C35 -0.08169(16) 0.3810(2) 0.48076(14) 0.0293(5) Uani d . 1 . .
H H35 -0.1477 0.3933 0.4892 0.035 Uiso calc R 1 . .
C C36 -0.05421(17) 0.4018(2) 0.41285(14) 0.0309(5) Uani d . 1 . .
H H36 -0.1013 0.4289 0.3747 0.037 Uiso calc R 1 . .
C C37 0.07954(18) 0.40794(19) 0.32944(13) 0.0293(5) Uani d . 1 . .
H H37 0.0369 0.4376 0.2894 0.035 Uiso calc R 1 . .
C C38 0.17582(18) 0.38799(19) 0.32209(13) 0.0284(5) Uani d . 1 . .
H H38 0.2008 0.4055 0.2770 0.034 Uiso calc R 1 . .
C C39 0.23787(16) 0.34177(18) 0.38096(12) 0.0232(5) Uani d . 1 . .
H H39 0.3038 0.3257 0.3740 0.028 Uiso calc R 1 . .
C C311 0.11197(15) 0.34096(17) 0.45414(12) 0.0215(4) Uani d . 1 . .
C C312 0.04459(16) 0.38378(18) 0.39748(13) 0.0261(5) Uani d . 1 . .
C C313 0.08333(15) 0.32022(18) 0.52499(12) 0.0207(4) Uani d . 1 . .
C C314 -0.01234(16) 0.34068(18) 0.54007(13) 0.0240(5) Uani d . 1 . .
O O1W 0.0446(5) 1.0163(6) 0.6486(3) 0.0556(17) Uani d P 0.403(6) A 1
H H1W1 -0.0218 0.9745 0.6548 0.28(11) Uiso d PR 0.403(6) A 1
N N1A 0.34885(14) 0.59349(18) 0.39045(11) 0.0302(5) Uani d . 1 B 1
O O1A 0.39449(12) 0.51624(14) 0.42903(9) 0.0309(4) Uani d . 1 B 1
O O3A 0.38139(19) 0.6285(2) 0.33571(14) 0.0762(9) Uani d . 1 B 1
O O2A 0.27349(12) 0.63370(15) 0.41027(11) 0.0381(4) Uani d . 1 B 1
N N1B' 0.17408(13) 0.46618(13) 0.77274(9) 0.024(5) Uani d PG 0.136(4) C 1
O O1B' 0.20339(10) 0.38169(13) 0.81061(8) 0.0386(6) Uani d PG 0.136(4) C 1
O O2B' 0.10747(18) 0.52230(15) 0.79232(16) 0.070(6) Uani d PG 0.136(4) C 1
O O3B' 0.2151(2) 0.4890(2) 0.71829(12) 0.077(7) Uani d PG 0.136(4) C 1
N N1B 0.17301(10) 0.42181(11) 0.79453(7) 0.0351(8) Uani d PG 0.864(4) C 1
O O1B 0.14750(18) 0.50887(17) 0.75804(13) 0.0660(11) Uani d PG 0.864(4) C 1
O O2B 0.11786(12) 0.38301(17) 0.83768(10) 0.0386(6) Uani d PG 0.864(4) C 1
O O3B 0.25240(11) 0.37478(17) 0.78825(11) 0.0436(6) Uani d PG 0.864(4) C 1
O O1C 0.1722(5) 0.8724(5) 0.7456(4) 0.068(2) Uani d P 0.403(6) A 1
H H1C 0.1305 0.9095 0.7035 0.082 Uiso d PR 0.403(6) A 1
C C1C 0.1745(6) 0.7630(6) 0.7228(5) 0.046(2) Uani d P 0.403(6) A 1
H H1CA 0.1089 0.7416 0.6987 0.056 Uiso calc PR 0.403(6) A 1
H H1CB 0.1903 0.7143 0.7666 0.056 Uiso calc PR 0.403(6) A 1
C C2C 0.2476(6) 0.7448(9) 0.6706(7) 0.075(3) Uani d P 0.403(6) A 1
H H2CA 0.2199 0.7676 0.6208 0.112 Uiso calc PR 0.403(6) A 1
H H2CC 0.2652 0.6655 0.6702 0.112 Uiso calc PR 0.403(6) A 1
H H2CB 0.3062 0.7893 0.6861 0.112 Uiso calc PR 0.403(6) A 1
O O1D 0.0780(4) 0.9518(6) 0.6599(3) 0.0727(15) Uani d P 0.597(6) A 2
H H1D 0.0089 0.9434 0.6563 0.073 Uiso d PR 0.597(6) A 2
C C2D 0.2263(4) 0.8467(7) 0.6737(4) 0.070(2) Uani d P 0.597(6) A 2
H H2DA 0.2550 0.9216 0.6744 0.104 Uiso calc PR 0.597(6) A 2
H H2DB 0.2221 0.8162 0.6234 0.104 Uiso calc PR 0.597(6) A 2
H H2DC 0.2674 0.7980 0.7076 0.104 Uiso calc PR 0.597(6) A 2
C C1D 0.1272(5) 0.8531(7) 0.6970(4) 0.074(2) Uani d P 0.597(6) A 2
H H1DA 0.1314 0.8612 0.7514 0.089 Uiso calc PR 0.597(6) A 2
H H1DB 0.0900 0.7843 0.6825 0.089 Uiso calc PR 0.597(6) A 2

loop_
_atom_site_aniso_label
_atom_site_aniso_U_11
_atom_site_aniso_U_22
_atom_site_aniso_U_33
_atom_site_aniso_U_12
_atom_site_aniso_U_13
_atom_site_aniso_U_23
Co1 0.01491(18) 0.01660(19) 0.02036(19) 0.00083(13) 0.00165(13) -0.00134(13)
N11 0.0171(8) 0.0251(10) 0.0271(9) 0.0033(7) 0.0040(7) 0.0019(8)
N12 0.0197(8) 0.0195(9) 0.0263(9) 0.0019(7) 0.0023(7) -0.0023(7)
O11 0.0287(8) 0.0246(9) 0.0357(9) 0.0019(7) 0.0017(7) 0.0069(7)
O12 0.0313(8) 0.0186(8) 0.0319(8) 0.0029(6) 0.0034(6) -0.0011(7)
C11 0.0191(10) 0.0305(12) 0.0242(11) 0.0025(9) 0.0027(8) -0.0022(10)
C12 0.0173(10) 0.0302(12) 0.0245(11) -0.0002(9) 0.0045(8) -0.0053(9)
C13 0.0307(13) 0.0455(16) 0.0251(12) 0.0029(11) -0.0012(10) 0.0018(11)
C14 0.0333(13) 0.0322(13) 0.0324(12) -0.0037(10) 0.0006(10) -0.0091(11)
N21 0.0189(8) 0.0190(9) 0.0254(9) 0.0011(7) 0.0009(7) 0.0008(7)
N210 0.0180(8) 0.0186(9) 0.0212(9) 0.0018(7) 0.0008(7) 0.0009(7)
C22 0.0197(10) 0.0256(12) 0.0358(12) -0.0021(9) 0.0062(9) -0.0001(10)
C23 0.0252(12) 0.0243(12) 0.0474(15) -0.0052(10) 0.0056(10) -0.0009(11)
C24 0.0303(12) 0.0204(12) 0.0411(13) -0.0040(9) 0.0014(10) -0.0033(10)
C25 0.0320(12) 0.0219(11) 0.0258(11) 0.0040(9) 0.0004(9) -0.0030(9)
C26 0.0285(11) 0.0277(12) 0.0214(11) 0.0111(9) 0.0029(8) -0.0006(9)
C27 0.0207(10) 0.0306(12) 0.0226(10) 0.0060(9) 0.0043(8) 0.0033(9)
C28 0.0188(11) 0.0310(13) 0.0278(12) -0.0020(9) 0.0021(9) 0.0052(9)
C29 0.0187(10) 0.0236(11) 0.0257(11) -0.0018(9) -0.0003(8) 0.0000(9)
C211 0.0194(10) 0.0209(11) 0.0197(10) 0.0020(8) 0.0003(8) 0.0023(8)
C212 0.0214(10) 0.0250(11) 0.0192(10) 0.0054(9) 0.0014(8) 0.0038(9)
C213 0.0205(10) 0.0182(10) 0.0208(10) 0.0024(8) -0.0001(8) 0.0014(8)
C214 0.0268(11) 0.0192(11) 0.0258(11) 0.0028(9) -0.0015(8) 0.0004(9)
N31 0.0185(8) 0.0192(9) 0.0245(9) 0.0003(7) 0.0014(7) -0.0017(7)
N310 0.0213(9) 0.0157(8) 0.0229(9) -0.0004(7) 0.0004(7) -0.0032(7)
C32 0.0231(11) 0.0295(12) 0.0251(11) -0.0002(9) 0.0028(9) -0.0014(9)
C33 0.0262(11) 0.0323(13) 0.0297(12) -0.0032(10) 0.0095(9) -0.0019(10)
C34 0.0200(10) 0.0242(11) 0.0377(13) -0.0003(9) 0.0063(9) -0.0048(10)
C35 0.0195(11) 0.0259(12) 0.0414(14) 0.0030(9) -0.0008(9) -0.0021(11)
C36 0.0275(12) 0.0256(12) 0.0374(13) 0.0049(10) -0.0059(10) 0.0014(10)
C37 0.0350(12) 0.0222(11) 0.0286(12) 0.0018(10) -0.0046(9) -0.0002(10)
C38 0.0403(13) 0.0224(11) 0.0219(11) 0.0014(10) 0.0006(9) -0.0006(9)
C39 0.0274(11) 0.0192(11) 0.0233(11) -0.0015(9) 0.0040(8) -0.0046(9)
C311 0.0223(10) 0.0139(10) 0.0275(11) -0.0008(8) -0.0001(8) -0.0035(9)
C312 0.0283(11) 0.0191(11) 0.0294(12) 0.0013(9) -0.0030(9) -0.0017(9)
C313 0.0184(10) 0.0159(10) 0.0271(11) -0.0009(8) 0.0001(8) -0.0024(9)
C314 0.0218(10) 0.0160(10) 0.0340(12) -0.0011(8) 0.0025(9) -0.0035(9)
O1W 0.052(4) 0.058(4) 0.057(4) -0.004(3) 0.008(3) 0.012(3)
N1A 0.0259(10) 0.0297(11) 0.0349(11) -0.0019(8) 0.0032(8) 0.0019(9)
O1A 0.0294(8) 0.0237(8) 0.0392(9) 0.0029(7) 0.0023(7) 0.0038(7)
O3A 0.0806(17) 0.091(2) 0.0658(16) 0.0421(15) 0.0441(14) 0.0435(14)
O2A 0.0299(9) 0.0339(10) 0.0519(11) 0.0070(8) 0.0105(8) 0.0020(8)
N1B' 0.008(7) 0.034(13) 0.030(10) 0.011(7) -0.003(7) -0.014(10)
O1B' 0.0402(11) 0.0410(13) 0.0347(11) 0.0039(10) 0.0043(9) 0.0033(9)
O2B' 0.074(13) 0.105(17) 0.029(9) 0.019(12) 0.004(8) -0.013(10)
O3B' 0.052(11) 0.103(17) 0.079(13) 0.013(10) 0.025(10) 0.009(12)
N1B 0.0439(16) 0.0327(18) 0.0258(14) 0.0008(13) -0.0074(12) 0.0020(13)
O1B 0.074(3) 0.058(2) 0.061(2) 0.0059(17) -0.0137(18) 0.0288(16)
O2B 0.0402(11) 0.0410(13) 0.0347(11) 0.0039(10) 0.0043(9) 0.0033(9)
O3B 0.0363(12) 0.0502(14) 0.0458(13) -0.0008(11) 0.0114(9) -0.0107(11)
O1C 0.058(4) 0.065(4) 0.078(5) 0.003(3) -0.010(3) -0.019(4)
C1C 0.056(5) 0.031(4) 0.054(5) 0.002(3) 0.014(4) -0.009(3)
C2C 0.032(4) 0.077(7) 0.113(9) -0.002(4) -0.002(5) -0.022(6)
O1D 0.054(3) 0.097(4) 0.071(3) 0.002(3) 0.027(2) 0.025(3)
C2D 0.052(3) 0.087(5) 0.071(4) -0.011(3) 0.015(3) -0.001(4)
C1D 0.075(4) 0.089(5) 0.060(4) -0.023(4) 0.022(4) -0.014(4)

loop_
_atom_type_symbol
_atom_type_description
_atom_type_scat_dispersion_real
_atom_type_scat_dispersion_imag
_atom_type_scat_source
C C 0.0181 0.0091 'International Tables Vol C Tables 4.2.6.8 and 6.1.1.4'
H H 0.0000 0.0000 'International Tables Vol C Tables 4.2.6.8 and 6.1.1.4'
O O 0.0492 0.0322 'International Tables Vol C Tables 4.2.6.8 and 6.1.1.4'
Co Co -2.3653 3.6143 'International Tables Vol C Tables 4.2.6.8 and 6.1.1.4'
N N 0.0311 0.0180 'International Tables Vol C Tables 4.2.6.8 and 6.1.1.4'

loop_
_geom_angle_atom_site_label_1
_geom_angle_atom_site_label_2
_geom_angle_atom_site_label_3
_geom_angle_site_symmetry_1
_geom_angle_site_symmetry_3
_geom_angle
_geom_angle_publ_flag
N12 Co1 N11 . . 81.89(8) no
N12 Co1 N31 . . 90.29(8) no
N11 Co1 N31 . . 92.76(8) no
N12 Co1 N210 . . 93.81(8) no
N11 Co1 N210 . . 90.16(7) no
N31 Co1 N210 . . 175.27(7) yes
N12 Co1 N21 . . 174.40(7) yes
N11 Co1 N21 . . 92.95(8) no
N31 Co1 N21 . . 92.14(8) no
N210 Co1 N21 . . 83.98(8) no
N12 Co1 N310 . . 95.67(8) no
N11 Co1 N310 . . 175.85(8) yes
N31 Co1 N310 . . 83.88(7) no
N210 Co1 N310 . . 93.36(7) no
N21 Co1 N310 . . 89.61(7) no
O11 N11 C11 . . 123.90(19) ?
O11 N11 Co1 . . 121.71(15) ?
C11 N11 Co1 . . 114.39(16) ?
C12 N12 O12 . . 117.11(18) ?
C12 N12 Co1 . . 116.28(16) ?
O12 N12 Co1 . . 125.28(13) ?
N12 O12 H1O . . 101.7 ?
N11 C11 C12 . . 113.96(19) ?
N11 C11 C13 . . 121.4(2) ?
C12 C11 C13 . . 124.6(2) ?
N12 C12 C11 . . 113.3(2) ?
N12 C12 C14 . . 123.9(2) ?
C11 C12 C14 . . 122.8(2) ?
C11 C13 H13A . . 109.5 ?
C11 C13 H13B . . 109.5 ?
H13A C13 H13B . . 109.5 ?
C11 C13 H13C . . 109.5 ?
H13A C13 H13C . . 109.5 ?
H13B C13 H13C . . 109.5 ?
C12 C14 H14A . . 109.5 ?
C12 C14 H14B . . 109.5 ?
H14A C14 H14B . . 109.5 ?
C12 C14 H14C . . 109.5 ?
H14A C14 H14C . . 109.5 ?
H14B C14 H14C . . 109.5 ?
C22 N21 C213 . . 118.31(19) ?
C22 N21 Co1 . . 130.01(16) ?
C213 N21 Co1 . . 111.66(14) ?
C29 N210 C211 . . 118.46(19) ?
C29 N210 Co1 . . 129.42(16) ?
C211 N210 Co1 . . 112.11(14) ?
N21 C22 C23 . . 121.8(2) ?
N21 C22 H22 . . 119.1 ?
C23 C22 H22 . . 119.1 ?
C24 C23 C22 . . 120.4(2) ?
C24 C23 H23 . . 119.8 ?
C22 C23 H23 . . 119.8 ?
C23 C24 C214 . . 119.2(2) ?
C23 C24 H24 . . 120.4 ?
C214 C24 H24 . . 120.4 ?
C26 C25 C214 . . 120.9(2) ?
C26 C25 H25 . . 119.5 ?
C214 C25 H25 . . 119.5 ?
C25 C26 C212 . . 121.4(2) ?
C25 C26 H26 . . 119.3 ?
C212 C26 H26 . . 119.3 ?
C28 C27 C212 . . 119.2(2) ?
C28 C27 H27 . . 120.4 ?
C212 C27 H27 . . 120.4 ?
C27 C28 C29 . . 120.5(2) ?
C27 C28 H28 . . 119.7 ?
C29 C28 H28 . . 119.7 ?
N210 C29 C28 . . 121.4(2) ?
N210 C29 H29 . . 119.3 ?
C28 C29 H29 . . 119.3 ?
N210 C211 C212 . . 123.7(2) ?
N210 C211 C213 . . 116.24(19) ?
C212 C211 C213 . . 120.0(2) ?
C211 C212 C27 . . 116.7(2) ?
C211 C212 C26 . . 118.6(2) ?
C27 C212 C26 . . 124.7(2) ?
N21 C213 C214 . . 123.4(2) ?
N21 C213 C211 . . 115.87(19) ?
C214 C213 C211 . . 120.7(2) ?
C213 C214 C24 . . 116.9(2) ?
C213 C214 C25 . . 118.3(2) ?
C24 C214 C25 . . 124.7(2) ?
C32 N31 C313 . . 118.67(19) ?
C32 N31 Co1 . . 128.94(15) ?
C313 N31 Co1 . . 112.36(14) ?
C39 N310 C311 . . 118.08(19) ?
C39 N310 Co1 . . 131.15(15) ?
C311 N310 Co1 . . 110.75(14) ?
N31 C32 C33 . . 121.9(2) ?
N31 C32 H32 . . 119.1 ?
C33 C32 H32 . . 119.1 ?
C34 C33 C32 . . 120.3(2) ?
C34 C33 H33 . . 119.9 ?
C32 C33 H33 . . 119.9 ?
C33 C34 C314 . . 119.2(2) ?
C33 C34 H34 . . 120.4 ?
C314 C34 H34 . . 120.4 ?
C36 C35 C314 . . 120.9(2) ?
C36 C35 H35 . . 119.5 ?
C314 C35 H35 . . 119.5 ?
C35 C36 C312 . . 121.4(2) ?
C35 C36 H36 . . 119.3 ?
C312 C36 H36 . . 119.3 ?
C38 C37 C312 . . 118.9(2) ?
C38 C37 H37 . . 120.5 ?
C312 C37 H37 . . 120.5 ?
C37 C38 C39 . . 120.2(2) ?
C37 C38 H38 . . 119.9 ?
C39 C38 H38 . . 119.9 ?
N310 C39 C38 . . 122.2(2) ?
N310 C39 H39 . . 118.9 ?
C38 C39 H39 . . 118.9 ?
N310 C311 C312 . . 123.3(2) ?
N310 C311 C313 . . 116.34(19) ?
C312 C311 C313 . . 120.3(2) ?
C311 C312 C37 . . 117.2(2) ?
C311 C312 C36 . . 118.1(2) ?
C37 C312 C36 . . 124.6(2) ?
N31 C313 C314 . . 122.4(2) ?
N31 C313 C311 . . 116.34(18) ?
C314 C313 C311 . . 121.2(2) ?
C313 C314 C34 . . 117.6(2) ?
C313 C314 C35 . . 118.0(2) ?
C34 C314 C35 . . 124.4(2) ?
O3A N1A O2A . . 120.5(2) ?
O3A N1A O1A . . 119.7(2) ?
O2A N1A O1A . . 119.7(2) ?
O2B' N1B' O3B' . . 123.0 ?
O2B' N1B' O1B' . . 118.9 ?
O3B' N1B' O1B' . . 118.1 ?
O2B N1B O3B . . 119.7 ?
O2B N1B O1B . . 119.2 ?
O3B N1B O1B . . 121.1 ?
C1C O1C H1C . . 102.9 ?
O1C C1C C2C . . 112.0(7) ?
O1C C1C H1CA . . 109.2 ?
C2C C1C H1CA . . 109.2 ?
O1C C1C H1CB . . 109.2 ?
C2C C1C H1CB . . 109.2 ?
H1CA C1C H1CB . . 107.9 ?
C1D O1D H1D . . 110.2 ?
C1D C2D H2DA . . 109.5 ?
C1D C2D H2DB . . 109.5 ?
H2DA C2D H2DB . . 109.5 ?
C1D C2D H2DC . . 109.5 ?
H2DA C2D H2DC . . 109.5 ?
H2DB C2D H2DC . . 109.5 ?
C2D C1D O1D . . 107.3(5) ?
C2D C1D H1DA . . 110.3 ?
O1D C1D H1DA . . 110.3 ?
C2D C1D H1DB . . 110.3 ?
O1D C1D H1DB . . 110.3 ?
H1DA C1D H1DB . . 108.5 ?

loop_
_geom_bond_atom_site_label_1
_geom_bond_atom_site_label_2
_geom_bond_site_symmetry_2
_geom_bond_distance
_geom_bond_publ_flag
Co1 N11 . 1.9118(18) y
Co1 N12 . 1.8949(18) y
Co1 N21 . 1.9609(18) y
Co1 N31 . 1.9371(18) y
Co1 N210 . 1.9460(18) y
Co1 N310 . 1.9942(18) y
N11 O11 . 1.278(2) y
N11 C11 . 1.319(3) ?
N12 C12 . 1.297(3) ?
N12 O12 . 1.382(2) y
O12 H1O . 0.9631 ?
C11 C12 . 1.444(3) ?
C11 C13 . 1.491(3) ?
C12 C14 . 1.491(3) ?
C13 H13A . 0.9800 ?
C13 H13B . 0.9800 ?
C13 H13C . 0.9800 ?
C14 H14A . 0.9800 ?
C14 H14B . 0.9800 ?
C14 H14C . 0.9800 ?
N21 C22 . 1.327(3) ?
N21 C213 . 1.360(3) ?
N210 C29 . 1.334(3) ?
N210 C211 . 1.357(3) ?
C22 C23 . 1.396(3) ?
C22 H22 . 0.9500 ?
C23 C24 . 1.370(3) ?
C23 H23 . 0.9500 ?
C24 C214 . 1.405(3) ?
C24 H24 . 0.9500 ?
C25 C26 . 1.352(3) ?
C25 C214 . 1.436(3) ?
C25 H25 . 0.9500 ?
C26 C212 . 1.430(3) ?
C26 H26 . 0.9500 ?
C27 C28 . 1.366(3) ?
C27 C212 . 1.416(3) ?
C27 H27 . 0.9500 ?
C28 C29 . 1.405(3) ?
C28 H28 . 0.9500 ?
C29 H29 . 0.9500 ?
C211 C212 . 1.402(3) ?
C211 C213 . 1.420(3) ?
C213 C214 . 1.399(3) ?
N31 C32 . 1.326(3) ?
N31 C313 . 1.370(3) ?
N310 C39 . 1.324(3) ?
N310 C311 . 1.365(3) ?
C32 C33 . 1.396(3) ?
C32 H32 . 0.9500 ?
C33 C34 . 1.367(3) ?
C33 H33 . 0.9500 ?
C34 C314 . 1.407(3) ?
C34 H34 . 0.9500 ?
C35 C36 . 1.358(4) ?
C35 C314 . 1.438(3) ?
C35 H35 . 0.9500 ?
C36 C312 . 1.436(3) ?
C36 H36 . 0.9500 ?
C37 C38 . 1.368(3) ?
C37 C312 . 1.410(3) ?
C37 H37 . 0.9500 ?
C38 C39 . 1.403(3) ?
C38 H38 . 0.9500 ?
C39 H39 . 0.9500 ?
C311 C312 . 1.401(3) ?
C311 C313 . 1.414(3) ?
C313 C314 . 1.397(3) ?
O1W H1W1 . 1.0597 ?
N1A O3A . 1.214(3) ?
N1A O2A . 1.235(3) ?
N1A O1A . 1.281(3) ?
N1B' O2B' . 1.2228 ?
N1B' O3B' . 1.2274 ?
N1B' O1B' . 1.2635 ?
N1B O2B . 1.2445 ?
N1B O3B . 1.2461 ?
N1B O1B . 1.2637 ?
O1C C1C . 1.375(9) ?
O1C H1C . 1.0056 ?
C1C C2C . 1.480(14) ?
C1C H1CA . 0.9900 ?
C1C H1CB . 0.9900 ?
C2C H2CA . 0.9800 ?
C2C H2CC . 0.9800 ?
C2C H2CB . 0.9800 ?
O1D C1D . 1.486(11) ?
O1D H1D . 0.9499 ?
C2D C1D . 1.477(8) ?
C2D H2DA . 0.9800 ?
C2D H2DB . 0.9800 ?
C2D H2DC . 0.9800 ?
C1D H1DA . 0.9900 ?
C1D H1DB . 0.9900 ?

loop_
_geom_hbond_atom_site_label_D
_geom_hbond_atom_site_label_H
_geom_hbond_atom_site_label_A
_geom_hbond_site_symmetry_A
_geom_hbond_distance_DH
_geom_hbond_distance_HA
_geom_hbond_distance_DA
_geom_hbond_angle_DHA
O12 H1O O1A . 0.96 1.71 2.659(2) 169
O12 H1O O2A . 0.96 2.42 2.984(2) 117
O1W H1W1 O2B' 2_556 1.06 1.71 2.464(13) 124
O1W H1W1 O2B 2_556 1.06 1.73 2.782(8) 169
O1C H1C O1W . 1.01 1.94 2.905(11) 161
O1D H1D O2B 2_556 0.95 1.90 2.824(8) 162
